data_1551017
loop_
_publ_author_name
'Rbaa, Mohamed'
'Ramli, Youssef'
'Lakhrissi, Younes'
'Mague, Joel'
'Lakhrissi, Brahim'

_publ_section_title
;
 5-{[(2-Hydroxyethyl)sulfanyl]methyl}quinolin-8-ol
;
_journal_coeditor_code VM4040
_journal_issue 5
_journal_name_full IUCrData
_journal_page_first x190625
_journal_paper_doi 10.1107/S2414314619006254
_journal_volume 4
_journal_year 2019
_chemical_formula_iupac 'C12 H13 N O2 S'
_chemical_formula_moiety 'C12 H13 N O2 S'
_chemical_formula_sum 'C12 H13 N O2 S'
_chemical_formula_weight 235.29
_chemical_name_systematic
;
5-{[(2-Hydroxyethyl)sulfanyl]methyl}quinolin-8-ol
;
_space_group_crystal_system monoclinic
_space_group_IT_number 14
_space_group_name_Hall '-P 2ybc'
_space_group_name_H-M_alt 'P 1 21/c 1'
_symmetry_space_group_name_Hall '-P 2ybc'
_symmetry_space_group_name_H-M 'P 1 21/c 1'
_atom_sites_solution_hydrogens difmap
_atom_sites_solution_primary direct
_atom_sites_solution_secondary difmap
_audit_creation_method SHELXL-2018/1
_cell_angle_alpha 90
_cell_angle_beta 91.6730(10)
_cell_angle_gamma 90
_cell_formula_units_Z 4
_cell_length_a 11.8362(7)
_cell_length_b 11.7958(7)
_cell_length_c 7.8459(5)
_cell_measurement_reflns_used 9809
_cell_measurement_temperature 120(2)
_cell_measurement_theta_max 29.2139
_cell_measurement_theta_min 2.4382
_cell_volume 1094.96(12)
_computing_cell_refinement
;
<i>SAINT</i> (Bruker, 2016)
;
_computing_data_collection
;
<i>APEX3</i> (Bruker, 2016)
;
_computing_data_reduction
;
<i>SAINT</i> (Bruker, 2016)
;
_computing_molecular_graphics
;
<i>DIAMOND</i> (Brandenburg & Putz, 2012)
;
_computing_publication_material
;
<i>SHELXTL</i> (Sheldrick, 2008)
;
_computing_structure_refinement
;
<i>SHELXL2018/1</i> (Sheldrick, 2015<i>b</i>)
;
_computing_structure_solution
;
<i>SHELXT</i> (Sheldrick, 2015<i>a</i>)
;
_diffrn_ambient_temperature 120(2)
_diffrn_detector_area_resol_mean 8.3333
_diffrn_measured_fraction_theta_full 0.996
_diffrn_measured_fraction_theta_max 0.995
_diffrn_measurement_device_type 'Bruker SMART APEX CCD'
_diffrn_measurement_method '\f and \w scans'
_diffrn_radiation_monochromator graphite
_diffrn_radiation_type MoK\a
_diffrn_radiation_wavelength 0.71073
_diffrn_reflns_av_R_equivalents 0.0251
_diffrn_reflns_av_unetI/netI 0.0109
_diffrn_reflns_limit_h_max 16
_diffrn_reflns_limit_h_min -16
_diffrn_reflns_limit_k_max 16
_diffrn_reflns_limit_k_min -15
_diffrn_reflns_limit_l_max 10
_diffrn_reflns_limit_l_min -10
_diffrn_reflns_number 33009
_diffrn_reflns_theta_full 29.200
_diffrn_reflns_theta_max 29.217
_diffrn_reflns_theta_min 1.721
_diffrn_source 'fine-focus sealed tube'
_exptl_absorpt_coefficient_mu 0.279
_exptl_absorpt_correction_T_max 0.94
_exptl_absorpt_correction_T_min 0.86
_exptl_absorpt_correction_type multi-scan
_exptl_absorpt_process_details
;
(<i>SADABS</i>; Krause <i>et al.</i>, 2015)
;
_exptl_crystal_colour colourless
_exptl_crystal_density_diffrn 1.427
_exptl_crystal_density_method 'not measured'
_exptl_crystal_description 'thick plate'
_exptl_crystal_F_000 496
_exptl_crystal_size_max 0.442
_exptl_crystal_size_mid 0.430
_exptl_crystal_size_min 0.231
_refine_diff_density_max 0.557
_refine_diff_density_min -0.202
_refine_ls_extinction_method none
_refine_ls_goodness_of_fit_ref 1.048
_refine_ls_hydrogen_treatment refU
_refine_ls_matrix_type full
_refine_ls_number_parameters 191
_refine_ls_number_reflns 2961
_refine_ls_number_restraints 0
_refine_ls_restrained_S_all 1.048
_refine_ls_R_factor_all 0.0331
_refine_ls_R_factor_gt 0.0317
_refine_ls_shift/su_max 0.001
_refine_ls_shift/su_mean 0.000
_refine_ls_structure_factor_coef Fsqd
_refine_ls_weighting_details 'w=1/[\s^2^(Fo^2^)+(0.0578P)^2^+0.4352P] where P=(Fo^2^+2Fc^2^)/3'
_refine_ls_weighting_scheme calc
_refine_ls_wR_factor_gt 0.0912
_refine_ls_wR_factor_ref 0.0927
_reflns_number_gt 2797
_reflns_number_total 2961
_reflns_threshold_expression 'I > 2\s(I)'
_cod_data_source_file vm4040sup1.cif
_cod_data_source_block I
_cod_database_code 1551017
_shelx_space_group_comment
;
The symmetry employed for this shelxl refinement is uniquely defined
by the following loop, which should always be used as a source of
symmetry information in preference to the above space-group names.
They are only intended as comments.
;
_shelx_estimated_absorpt_t_min 0.887
_shelx_estimated_absorpt_t_max 0.938

loop_
_space_group_symop_operation_xyz
'x, y, z'
'-x, y+1/2, -z+1/2'
'-x, -y, -z'
'x, -y-1/2, z-1/2'

loop_
_atom_site_type_symbol
_atom_site_label
_atom_site_fract_x
_atom_site_fract_y
_atom_site_fract_z
_atom_site_U_iso_or_equiv
_atom_site_adp_type
_atom_site_calc_flag
_atom_site_occupancy
S S1 0.09756(2) 0.62998(2) 0.68410(3) 0.01569(9) Uani d 1
O O1 0.54726(7) 0.61574(7) 0.18639(10) 0.01798(17) Uani d 1
H H1 0.534302 0.568575 0.102876 0.039(5) Uiso d 1
O O2 -0.02097(7) 0.85612(7) 0.79986(11) 0.02225(18) Uani d 1
H H2 0.021957 0.873272 0.888036 0.065(7) Uiso d 1
N N1 0.37596(7) 0.46007(7) 0.13362(11) 0.01481(18) Uani d 1
C C1 0.37994(8) 0.51945(8) 0.28340(12) 0.01271(19) Uani d 1
C C2 0.46902(8) 0.59965(9) 0.30686(13) 0.01415(19) Uani d 1
C C3 0.47685(9) 0.66206(9) 0.45413(13) 0.0163(2) Uani d 1
H H3 0.5355(13) 0.7169(13) 0.4712(19) 0.022(4) Uiso d 1
C C4 0.39811(9) 0.64610(9) 0.58290(13) 0.0157(2) Uani d 1
H H4 0.4071(13) 0.6887(13) 0.683(2) 0.021(3) Uiso d 1
C C5 0.31138(8) 0.56882(9) 0.56841(12) 0.01389(19) Uani d 1
C C6 0.30114(8) 0.50343(8) 0.41551(12) 0.01284(19) Uani d 1
C C7 0.21737(8) 0.41920(9) 0.38675(13) 0.0163(2) Uani d 1
H H7 0.1644(13) 0.4049(13) 0.474(2) 0.021(4) Uiso d 1
C C8 0.21448(9) 0.35904(9) 0.23679(14) 0.0183(2) Uani d 1
H H8 0.1620(14) 0.3049(14) 0.216(2) 0.026(4) Uiso d 1
C C9 0.29511(9) 0.38318(9) 0.11339(14) 0.0173(2) Uani d 1
H H9 0.2941(13) 0.3434(13) 0.013(2) 0.022(4) Uiso d 1
C C10 0.23173(9) 0.55471(9) 0.71246(13) 0.0157(2) Uani d 1
H H10A 0.2690(13) 0.5808(13) 0.817(2) 0.021(3) Uiso d 1
H H10B 0.2087(13) 0.4760(14) 0.7278(19) 0.023(4) Uiso d 1
C C11 0.14715(9) 0.77525(9) 0.66999(14) 0.0182(2) Uani d 1
H H11A 0.1931(13) 0.7926(14) 0.771(2) 0.025(4) Uiso d 1
H H11B 0.1940(14) 0.7851(15) 0.568(2) 0.030(4) Uiso d 1
C C12 0.04781(10) 0.85674(10) 0.65398(15) 0.0210(2) Uani d 1
H H12A 0.0778(13) 0.9341(14) 0.633(2) 0.027(4) Uiso d 1
H H12B -0.0047(14) 0.8363(14) 0.560(2) 0.025(4) Uiso d 1

loop_
_atom_site_aniso_label
_atom_site_aniso_U_11
_atom_site_aniso_U_22
_atom_site_aniso_U_33
_atom_site_aniso_U_12
_atom_site_aniso_U_13
_atom_site_aniso_U_23
S1 0.01307(14) 0.01642(14) 0.01784(14) 0.00009(8) 0.00495(9) -0.00174(8)
O1 0.0179(4) 0.0194(4) 0.0170(4) -0.0042(3) 0.0076(3) -0.0010(3)
O2 0.0195(4) 0.0236(4) 0.0240(4) 0.0021(3) 0.0054(3) -0.0036(3)
N1 0.0140(4) 0.0165(4) 0.0141(4) 0.0013(3) 0.0028(3) -0.0006(3)
C1 0.0118(4) 0.0129(4) 0.0135(4) 0.0023(3) 0.0021(3) 0.0009(3)
C2 0.0128(4) 0.0143(4) 0.0155(4) 0.0014(3) 0.0038(3) 0.0025(3)
C3 0.0145(4) 0.0160(4) 0.0184(5) -0.0019(4) 0.0024(4) -0.0006(4)
C4 0.0152(5) 0.0174(5) 0.0146(4) 0.0014(4) 0.0015(4) -0.0017(3)
C5 0.0126(4) 0.0159(4) 0.0132(4) 0.0031(3) 0.0027(3) 0.0008(3)
C6 0.0109(4) 0.0140(4) 0.0137(4) 0.0025(3) 0.0023(3) 0.0012(3)
C7 0.0130(4) 0.0178(5) 0.0185(5) -0.0003(4) 0.0047(4) 0.0002(4)
C8 0.0143(5) 0.0193(5) 0.0215(5) -0.0031(4) 0.0036(4) -0.0030(4)
C9 0.0161(5) 0.0192(5) 0.0167(5) -0.0003(4) 0.0035(4) -0.0037(4)
C10 0.0152(4) 0.0192(5) 0.0129(4) 0.0022(4) 0.0037(3) 0.0011(3)
C11 0.0175(5) 0.0169(5) 0.0205(5) -0.0015(4) 0.0061(4) -0.0018(4)
C12 0.0239(5) 0.0186(5) 0.0206(5) 0.0025(4) 0.0042(4) 0.0001(4)

loop_
_atom_type_symbol
_atom_type_description
_atom_type_scat_dispersion_real
_atom_type_scat_dispersion_imag
_atom_type_scat_source
C C 0.0033 0.0016 'International Tables Vol C Tables 4.2.6.8 and 6.1.1.4'
H H 0.0000 0.0000 'International Tables Vol C Tables 4.2.6.8 and 6.1.1.4'
N N 0.0061 0.0033 'International Tables Vol C Tables 4.2.6.8 and 6.1.1.4'
O O 0.0106 0.0060 'International Tables Vol C Tables 4.2.6.8 and 6.1.1.4'
S S 0.1246 0.1234 'International Tables Vol C Tables 4.2.6.8 and 6.1.1.4'

loop_
_geom_angle_atom_site_label_1
_geom_angle_atom_site_label_2
_geom_angle_atom_site_label_3
_geom_angle
C11 S1 C10 100.64(5)
C2 O1 H1 109.1
C12 O2 H2 107.7
C9 N1 C1 117.41(9)
N1 C1 C2 117.26(9)
N1 C1 C6 123.32(9)
C2 C1 C6 119.41(9)
O1 C2 C3 118.79(9)
O1 C2 C1 121.39(9)
C3 C2 C1 119.81(9)
C2 C3 C4 120.23(10)
C2 C3 H3 120.8(9)
C4 C3 H3 118.9(9)
C5 C4 C3 122.54(9)
C5 C4 H4 119.4(9)
C3 C4 H4 118.0(9)
C4 C5 C6 118.18(9)
C4 C5 C10 119.65(9)
C6 C5 C10 122.16(9)
C7 C6 C1 116.51(9)
C7 C6 C5 123.65(9)
C1 C6 C5 119.82(9)
C8 C7 C6 119.89(9)
C8 C7 H7 121.4(9)
C6 C7 H7 118.7(9)
C7 C8 C9 118.95(10)
C7 C8 H8 121.5(10)
C9 C8 H8 119.6(10)
N1 C9 C8 123.90(10)
N1 C9 H9 116.4(10)
C8 C9 H9 119.7(10)
C5 C10 S1 114.64(7)
C5 C10 H10A 108.7(9)
S1 C10 H10A 108.7(9)
C5 C10 H10B 112.5(9)
S1 C10 H10B 103.4(9)
H10A C10 H10B 108.7(12)
C12 C11 S1 110.55(8)
C12 C11 H11A 110.4(9)
S1 C11 H11A 109.0(9)
C12 C11 H11B 108.0(10)
S1 C11 H11B 110.4(10)
H11A C11 H11B 108.5(13)
O2 C12 C11 112.90(9)
O2 C12 H12A 110.5(9)
C11 C12 H12A 108.4(9)
O2 C12 H12B 103.7(10)
C11 C12 H12B 112.3(10)
H12A C12 H12B 109.1(13)

loop_
_geom_bond_atom_site_label_1
_geom_bond_atom_site_label_2
_geom_bond_distance
S1 C11 1.8158(11)
S1 C10 1.8273(11)
O1 C2 1.3558(12)
O1 H1 0.8698
O2 C12 1.4239(14)
O2 H2 0.8701
N1 C9 1.3246(14)
N1 C1 1.3677(13)
C1 C2 1.4245(14)
C1 C6 1.4271(13)
C2 C3 1.3709(14)
C3 C4 1.4070(14)
C3 H3 0.955(16)
C4 C5 1.3751(14)
C4 H4 0.934(16)
C5 C6 1.4284(13)
C5 C10 1.5021(13)
C6 C7 1.4171(14)
C7 C8 1.3736(15)
C7 H7 0.956(16)
C8 C9 1.4082(15)
C8 H8 0.903(17)
C9 H9 0.916(16)
C10 H10A 0.969(15)
C10 H10B 0.976(16)
C11 C12 1.5211(16)
C11 H11A 0.967(16)
C11 H11B 0.993(17)
C12 H12A 0.994(17)
C12 H12B 0.978(16)

loop_
_geom_hbond_atom_site_label_D
_geom_hbond_atom_site_label_H
_geom_hbond_atom_site_label_A
_geom_hbond_site_symmetry_A
_geom_hbond_distance_DH
_geom_hbond_distance_HA
_geom_hbond_distance_DA
_geom_hbond_angle_DHA
_geom_hbond_publ_flag
O1 H1 N1 . 0.87 2.29 2.7577(12) 114 yes
O1 H1 N1 3_665 0.87 2.19 2.8395(11) 131 yes
O2 H2 S1 4_576 0.87 2.47 3.2919(9) 159 yes
C3 H3 O1 4_576 0.955(16) 2.599(16) 3.2858(13) 129.1(11) yes
C8 H8 O2 3_566 0.903(17) 2.529(17) 3.4252(14) 171.9(14) yes
C9 H9 O1 3_665 0.917(16) 2.525(16) 3.0446(13) 116.3(12) yes

loop_
_geom_torsion_atom_site_label_1
_geom_torsion_atom_site_label_2
_geom_torsion_atom_site_label_3
_geom_torsion_atom_site_label_4
_geom_torsion
C9 N1 C1 C2 178.17(9)
C9 N1 C1 C6 -0.86(15)
N1 C1 C2 O1 -0.60(14)
C6 C1 C2 O1 178.47(9)
N1 C1 C2 C3 179.65(9)
C6 C1 C2 C3 -1.28(15)
O1 C2 C3 C4 -178.96(9)
C1 C2 C3 C4 0.80(15)
C2 C3 C4 C5 0.13(16)
C3 C4 C5 C6 -0.55(15)
C3 C4 C5 C10 178.83(9)
N1 C1 C6 C7 1.44(14)
C2 C1 C6 C7 -177.57(9)
N1 C1 C6 C5 179.86(9)
C2 C1 C6 C5 0.85(14)
C4 C5 C6 C7 178.35(10)
C10 C5 C6 C7 -1.01(15)
C4 C5 C6 C1 0.05(14)
C10 C5 C6 C1 -179.31(9)
C1 C6 C7 C8 -0.74(15)
C5 C6 C7 C8 -179.09(10)
C6 C7 C8 C9 -0.43(16)
C1 N1 C9 C8 -0.44(16)
C7 C8 C9 N1 1.10(17)
C4 C5 C10 S1 99.16(10)
C6 C5 C10 S1 -81.48(11)
C11 S1 C10 C5 -60.60(8)
C10 S1 C11 C12 -177.29(8)
S1 C11 C12 O2 63.58(11)

_cod_database_fobs_code 1551017
